data_2238809
loop_
_publ_author_name
'Kitamura, Chitoshi'
'Kawase, Takeshi'

_publ_section_title
;
 Anthracene-1,4,9,10-tetraone
;
_journal_coeditor_code VM2198
_journal_issue 11
_journal_name_full 'Acta Crystallographica Section E'
_journal_page_first o1597
_journal_paper_doi 10.1107/S1600536813026342
_journal_volume 69
_journal_year 2013
_chemical_formula_iupac 'C14 H6 O4'
_chemical_formula_moiety 'C14 H6 O4'
_chemical_formula_sum 'C14 H6 O4'
_chemical_formula_weight 238.19
_chemical_name_systematic
;
Anthracene-1,4,9,10-tetraone
;
_space_group_IT_number 15
_symmetry_cell_setting monoclinic
_symmetry_space_group_name_Hall '-C 2yc'
_symmetry_space_group_name_H-M 'C 1 2/c 1'
_atom_sites_solution_hydrogens geom
_atom_sites_solution_primary direct
_atom_sites_solution_secondary difmap
_cell_angle_alpha 90
_cell_angle_beta 119.185(9)
_cell_angle_gamma 90
_cell_formula_units_Z 24
_cell_length_a 39.450(4)
_cell_length_b 5.4465(5)
_cell_length_c 32.787(3)
_cell_measurement_reflns_used 8613
_cell_measurement_temperature 223
_cell_measurement_theta_max 27.48
_cell_measurement_theta_min 3.11
_cell_volume 6150.4(11)
_computing_cell_refinement 'PROCESS-AUTO (Rigaku, 1998)'
_computing_data_collection 'PROCESS-AUTO (Rigaku, 1998)'
_computing_data_reduction 'PROCESS-AUTO (Rigaku, 1998)'
_computing_molecular_graphics 'ORTEP-3 for Windows (Farrugia, 2012) and Mercury (Macrae <i>et al.</i>, 2008)'
_computing_publication_material 'WinGX (Farrugia, 2012)'
_computing_structure_refinement 'SHELXL2013 (Sheldrick, 2008)'
_computing_structure_solution 'SIR2004 (Burla <i>et al.</i>, 2005)'
_diffrn_ambient_temperature 223
_diffrn_detector_area_resol_mean 10
_diffrn_measured_fraction_theta_full 0.998
_diffrn_measured_fraction_theta_max 0.997
_diffrn_measurement_device_type 'Rigaku R-AXIS RAPID'
_diffrn_measurement_method '\f and \w'
_diffrn_radiation_monochromator graphite
_diffrn_radiation_type MoK\a
_diffrn_radiation_wavelength 0.71073
_diffrn_reflns_av_R_equivalents 0.1259
_diffrn_reflns_limit_h_max 50
_diffrn_reflns_limit_h_min -50
_diffrn_reflns_limit_k_max 6
_diffrn_reflns_limit_k_min -7
_diffrn_reflns_limit_l_max 41
_diffrn_reflns_limit_l_min -42
_diffrn_reflns_number 27613
_diffrn_reflns_theta_full 25.242
_diffrn_reflns_theta_max 27.488
_diffrn_reflns_theta_min 3.113
_diffrn_standards_number 0
_exptl_absorpt_coefficient_mu 0.115
_exptl_absorpt_correction_type none
_exptl_crystal_colour brown
_exptl_crystal_density_diffrn 1.543
_exptl_crystal_density_method 'not measured'
_exptl_crystal_description needle
_exptl_crystal_F_000 2928
_exptl_crystal_size_max 0.55
_exptl_crystal_size_mid 0.08
_exptl_crystal_size_min 0.04
_refine_diff_density_max 0.425
_refine_diff_density_min -0.427
_refine_ls_extinction_method none
_refine_ls_goodness_of_fit_ref 0.994
_refine_ls_hydrogen_treatment constr
_refine_ls_matrix_type full
_refine_ls_number_constraints 0
_refine_ls_number_parameters 506
_refine_ls_number_reflns 7016
_refine_ls_number_restraints 4
_refine_ls_restrained_S_all 0.994
_refine_ls_R_factor_all 0.162
_refine_ls_R_factor_gt 0.0698
_refine_ls_shift/su_max 0
_refine_ls_shift/su_mean 0
_refine_ls_structure_factor_coef Fsqd
_refine_ls_weighting_details 'w=1/[\s^2^(Fo^2^)+(0.0870P)^2^] where P=(Fo^2^+2Fc^2^)/3'
_refine_ls_weighting_scheme calc
_refine_ls_wR_factor_gt 0.1493
_refine_ls_wR_factor_ref 0.2044
_reflns_number_gt 3239
_reflns_number_total 7016
_reflns_threshold_expression I>2\s(I)
_cod_data_source_file vm2198.cif
_cod_data_source_block I
_cod_original_sg_symbol_H-M 'C 2/c'
_cod_database_code 2238809

loop_
_symmetry_equiv_pos_as_xyz
'x, y, z'
'-x, y, -z+1/2'
'x+1/2, y+1/2, z'
'-x+1/2, y+1/2, -z+1/2'
'-x, -y, -z'
'x, -y, z-1/2'
'-x+1/2, -y+1/2, -z'
'x+1/2, -y+1/2, z-1/2'

loop_
_atom_site_type_symbol
_atom_site_label
_atom_site_fract_x
_atom_site_fract_y
_atom_site_fract_z
_atom_site_U_iso_or_equiv
_atom_site_adp_type
_atom_site_calc_flag
_atom_site_occupancy
_atom_site_disorder_assembly
_atom_site_disorder_group
O O1A 0.14529(8) -1.7063(5) 0.68248(9) 0.0598(7) Uani d 1 . .
O O2A 0.07223(8) -1.8371(4) 0.61754(9) 0.0536(7) Uani d 1 . .
O O3A 0.05999(8) -1.0566(4) 0.51908(8) 0.0518(7) Uani d 1 . .
O O4A 0.13395(7) -0.9228(4) 0.58144(8) 0.0460(6) Uani d 1 . .
C C1A 0.14361(11) -1.5575(6) 0.65379(11) 0.0412(8) Uani d 1 . .
C C2A 0.10561(10) -1.4833(5) 0.61297(11) 0.0361(8) Uani d 1 . .
C C3A 0.07008(11) -1.6314(6) 0.60195(11) 0.0401(8) Uani d 1 . .
C C4A 0.03261(11) -1.5208(6) 0.57124(12) 0.0453(9) Uani d 1 . .
H H4A 0.01 -1.5935 0.5685 0.054 Uiso calc 1 . .
C C5A 0.02961(11) -1.3194(6) 0.54695(12) 0.0442(8) Uani d 1 . .
H H5A 0.005 -1.2492 0.5282 0.053 Uiso calc 1 . .
C C6A 0.06389(10) -1.2044(5) 0.54878(11) 0.0378(8) Uani d 1 . .
C C7A 0.10251(10) -1.2810(5) 0.58779(11) 0.0347(7) Uani d 1 . .
C C8A 0.13729(10) -1.1234(6) 0.59924(11) 0.0366(8) Uani d 1 . .
C C9A 0.17549(10) -1.2191(6) 0.63406(11) 0.0392(8) Uani d 1 . .
C C10A 0.20923(11) -1.0931(6) 0.64241(14) 0.0503(9) Uani d 1 . .
H H10A 0.2073 -0.9471 0.6261 0.06 Uiso calc 1 . .
C C11A 0.24506(12) -1.1818(7) 0.67426(14) 0.0569(10) Uani d 1 . .
H H11A 0.2676 -1.0967 0.6796 0.068 Uiso calc 1 . .
C C12A 0.24817(13) -1.3966(8) 0.69860(14) 0.0613(11) Uani d 1 . .
H H12A 0.2728 -1.4593 0.7197 0.074 Uiso calc 1 . .
C C13A 0.21521(12) -1.5182(7) 0.69196(13) 0.0531(10) Uani d 1 . .
H H13A 0.2173 -1.6599 0.7094 0.064 Uiso calc 1 . .
C C14A 0.17882(11) -1.4310(6) 0.65937(12) 0.0421(8) Uani d 1 . .
O O1B 0.14001(7) -0.4276(4) 0.52608(8) 0.0455(6) Uani d 1 . .
O O2B 0.06397(7) -0.5659(4) 0.48193(9) 0.0515(7) Uani d 1 . .
O O3B 0.09790(8) -1.3505(4) 0.41681(8) 0.0548(7) Uani d 1 . .
O O4B 0.17302(8) -1.2076(5) 0.45538(9) 0.0624(8) Uani d 1 . .
C C1B 0.14674(10) -0.6270(5) 0.51492(11) 0.0358(7) Uani d 1 . .
C C2B 0.11535(10) -0.7882(5) 0.47961(11) 0.0344(7) Uani d 1 . .
C C3B 0.07378(11) -0.7183(6) 0.46274(12) 0.0403(8) Uani d 1 . .
C C4B 0.04437(11) -0.8471(7) 0.42133(12) 0.0495(9) Uani d 1 . .
H H4B 0.0188 -0.7872 0.4062 0.059 Uiso calc 1 . .
C C5B 0.05270(11) -1.0460(7) 0.40446(12) 0.0494(9) Uani d 1 . .
H H5B 0.033 -1.124 0.3779 0.059 Uiso calc 1 . .
C C6B 0.09212(11) -1.1452(6) 0.42663(11) 0.0401(8) Uani d 1 . .
C C7B 0.12368(10) -0.9896(5) 0.46217(11) 0.0373(8) Uani d 1 . .
C C8B 0.16520(11) -1.0558(6) 0.47708(12) 0.0430(9) Uani d 1 . .
C C9B 0.19592(11) -0.9271(6) 0.51772(12) 0.0441(9) Uani d 1 . .
C C10B 0.23415(12) -1.0075(7) 0.53751(15) 0.0567(10) Uani d 1 . .
H H10B 0.2403 -1.1456 0.5252 0.068 Uiso calc 1 . .
C C11B 0.26305(13) -0.8839(8) 0.57533(16) 0.0665(12) Uani d 1 . .
H H11B 0.2888 -0.9413 0.5893 0.08 Uiso calc 1 . .
C C12B 0.25431(12) -0.6752(8) 0.59277(16) 0.0641(11) Uani d 1 . .
H H12B 0.2741 -0.5911 0.6184 0.077 Uiso calc 1 . .
C C13B 0.21658(12) -0.5919(7) 0.57241(13) 0.0518(10) Uani d 1 . .
H H13B 0.2107 -0.4487 0.5837 0.062 Uiso calc 1 . .
C C14B 0.18723(10) -0.7178(6) 0.53537(12) 0.0398(8) Uani d 1 . .
O O1C -0.17305(9) -1.2788(7) 0.17275(13) 0.1042(13) Uani d 1 . .
O O2C -0.17027(10) -1.6785(6) 0.22155(12) 0.0847(10) Uani d 1 . .
O O3CA -0.01820(11) -1.5858(18) 0.3207(4) 0.114(4) Uani d 0.643(11) A 1
O O4CA -0.02471(16) -1.1302(12) 0.28814(17) 0.083(3) Uani d 0.643(11) A 1
O O3CB -0.0266(3) -1.4749(18) 0.3371(2) 0.060(3) Uani d 0.357(11) A 2
O O4CB -0.02148(18) -1.2660(18) 0.2633(4) 0.057(3) Uani d 0.357(11) A 2
C C1C -0.13826(11) -1.2674(7) 0.19568(13) 0.0503(9) Uani d 1 . .
C C2C -0.11541(11) -1.4357(6) 0.23584(12) 0.0423(8) Uani d 1 . .
C C3C -0.13602(13) -1.6384(7) 0.24613(14) 0.0512(10) Uani d 1 . .
C C4C -0.11251(14) -1.7949(6) 0.28644(14) 0.0543(10) Uani d 1 . .
H H4C -0.1248 -1.9216 0.2938 0.065 Uiso calc 1 . .
C C5C -0.07454(14) -1.7650(7) 0.31302(14) 0.0560(11) Uani d 1 . .
H H5C -0.0608 -1.87 0.3387 0.067 Uiso calc 1 . .
C C6C -0.05317(11) -1.5716(8) 0.30346(14) 0.0646(12) Uani d 1 . .
C C7C -0.07676(11) -1.4089(6) 0.26261(12) 0.0435(8) Uani d 1 . .
C C8C -0.05391(10) -1.2096(8) 0.25511(15) 0.0687(13) Uani d 1 . .
C C9C -0.07658(11) -1.0542(6) 0.21240(12) 0.0441(8) Uani d 1 . .
C C10C -0.05745(12) -0.8738(7) 0.20146(13) 0.0510(9) Uani d 1 . .
H H10C -0.0303 -0.8588 0.2196 0.061 Uiso calc 1 . .
C C11C -0.07745(12) -0.7176(6) 0.16470(12) 0.0475(9) Uani d 1 . .
H H11C -0.0642 -0.5945 0.158 0.057 Uiso calc 1 . .
C C12C -0.11713(12) -0.7412(7) 0.13742(12) 0.0482(9) Uani d 1 . .
H H12C -0.1309 -0.6332 0.1123 0.058 Uiso calc 1 . .
C C13C -0.13679(11) -0.9233(7) 0.14693(12) 0.0460(9) Uani d 1 . .
H H13C -0.1638 -0.9409 0.1279 0.055 Uiso calc 1 . .
C C14C -0.11654(10) -1.0806(6) 0.18478(11) 0.0404(8) Uani d 1 . .

loop_
_atom_site_aniso_label
_atom_site_aniso_U_11
_atom_site_aniso_U_22
_atom_site_aniso_U_33
_atom_site_aniso_U_12
_atom_site_aniso_U_13
_atom_site_aniso_U_23
O1A 0.064(2) 0.0527(15) 0.0550(16) 0.0027(14) 0.0230(15) 0.0210(13)
O2A 0.0585(19) 0.0391(13) 0.0710(17) 0.0006(12) 0.0376(16) 0.0093(12)
O3A 0.0491(18) 0.0493(14) 0.0499(15) 0.0043(12) 0.0187(14) 0.0145(12)
O4A 0.0461(17) 0.0353(12) 0.0601(15) 0.0007(11) 0.0288(14) 0.0073(11)
C1A 0.048(2) 0.0338(17) 0.0386(18) 0.0020(16) 0.0188(18) 0.0004(15)
C2A 0.038(2) 0.0311(16) 0.0392(18) 0.0009(14) 0.0186(17) -0.0014(14)
C3A 0.046(2) 0.0340(17) 0.0440(19) -0.0005(16) 0.0251(19) 0.0023(15)
C4A 0.036(2) 0.0451(19) 0.054(2) -0.0035(16) 0.0219(19) 0.0000(17)
C5A 0.036(2) 0.047(2) 0.0455(19) 0.0026(16) 0.0164(18) -0.0012(16)
C6A 0.043(2) 0.0317(16) 0.0379(18) 0.0011(15) 0.0188(17) 0.0005(14)
C7A 0.038(2) 0.0305(15) 0.0380(17) -0.0007(14) 0.0202(16) -0.0017(14)
C8A 0.039(2) 0.0337(16) 0.0403(18) -0.0012(15) 0.0217(17) -0.0014(14)
C9A 0.037(2) 0.0367(17) 0.0419(19) 0.0014(15) 0.0172(17) -0.0075(15)
C10A 0.042(2) 0.045(2) 0.061(2) -0.0070(18) 0.023(2) -0.0071(18)
C11A 0.042(3) 0.060(2) 0.066(3) -0.005(2) 0.024(2) -0.017(2)
C12A 0.038(3) 0.071(3) 0.055(2) 0.008(2) 0.008(2) -0.015(2)
C13A 0.049(3) 0.054(2) 0.044(2) 0.006(2) 0.013(2) -0.0029(17)
C14A 0.042(2) 0.0395(18) 0.0385(18) 0.0051(16) 0.0151(18) -0.0031(15)
O1B 0.0476(16) 0.0359(12) 0.0500(14) -0.0013(11) 0.0215(13) -0.0080(10)
O2B 0.0435(17) 0.0439(13) 0.0698(17) 0.0030(12) 0.0297(15) -0.0087(12)
O3B 0.067(2) 0.0400(13) 0.0523(15) -0.0032(13) 0.0252(15) -0.0118(12)
O4B 0.055(2) 0.0648(17) 0.0672(17) 0.0093(14) 0.0297(16) -0.0172(14)
C1B 0.040(2) 0.0297(16) 0.0381(17) 0.0000(15) 0.0194(17) -0.0005(14)
C2B 0.037(2) 0.0295(15) 0.0341(16) 0.0015(14) 0.0150(16) 0.0013(13)
C3B 0.039(2) 0.0343(17) 0.0458(19) -0.0006(15) 0.0189(18) 0.0012(15)
C4B 0.035(2) 0.058(2) 0.049(2) 0.0014(18) 0.0156(19) 0.0018(18)
C5B 0.042(2) 0.055(2) 0.042(2) -0.0069(18) 0.0130(19) -0.0068(17)
C6B 0.050(2) 0.0354(17) 0.0322(17) -0.0009(16) 0.0184(18) -0.0029(14)
C7B 0.041(2) 0.0311(16) 0.0363(17) 0.0028(15) 0.0163(17) 0.0004(14)
C8B 0.046(2) 0.0375(17) 0.046(2) 0.0062(16) 0.0230(19) 0.0017(16)
C9B 0.038(2) 0.0406(18) 0.051(2) -0.0007(16) 0.0187(19) 0.0008(16)
C10B 0.043(3) 0.056(2) 0.071(3) 0.0036(19) 0.028(2) -0.005(2)
C11B 0.036(3) 0.075(3) 0.081(3) 0.004(2) 0.023(2) -0.002(2)
C12B 0.038(3) 0.071(3) 0.075(3) -0.013(2) 0.022(2) -0.018(2)
C13B 0.040(2) 0.052(2) 0.060(2) -0.0069(18) 0.023(2) -0.0106(18)
C14B 0.037(2) 0.0358(17) 0.046(2) -0.0019(15) 0.0195(18) -0.0012(15)
O1C 0.0304(19) 0.127(3) 0.125(3) -0.0038(19) 0.014(2) 0.072(2)
O2C 0.054(2) 0.085(2) 0.098(2) -0.0204(18) 0.024(2) 0.0192(19)
O3CA 0.044(4) 0.130(7) 0.116(6) 0.004(4) -0.001(4) 0.079(5)
O4CA 0.037(3) 0.109(5) 0.064(4) -0.017(3) -0.006(3) 0.032(3)
O3CB 0.059(7) 0.069(6) 0.031(4) 0.000(5) 0.007(4) 0.000(4)
O4CB 0.034(5) 0.076(6) 0.059(6) 0.014(4) 0.021(4) 0.025(5)
C1C 0.030(2) 0.061(2) 0.057(2) 0.0000(18) 0.019(2) 0.0115(18)
C2C 0.039(2) 0.0420(18) 0.047(2) -0.0010(16) 0.0215(19) 0.0023(16)
C3C 0.050(3) 0.048(2) 0.059(2) -0.0053(19) 0.029(2) -0.0063(18)
C4C 0.072(3) 0.0399(19) 0.063(3) -0.007(2) 0.042(3) 0.0013(18)
C5C 0.073(3) 0.049(2) 0.049(2) 0.000(2) 0.032(2) 0.0093(18)
C6C 0.053(3) 0.071(3) 0.049(2) -0.009(2) 0.008(2) 0.018(2)
C7C 0.036(2) 0.0484(19) 0.0416(19) 0.0000(17) 0.0154(18) 0.0040(16)
C8C 0.027(2) 0.087(3) 0.077(3) -0.002(2) 0.013(2) 0.042(3)
C9C 0.030(2) 0.050(2) 0.047(2) 0.0017(16) 0.0148(18) 0.0090(16)
C10C 0.036(2) 0.060(2) 0.048(2) -0.0013(18) 0.0135(19) 0.0099(18)
C11C 0.049(3) 0.049(2) 0.052(2) -0.0012(18) 0.030(2) 0.0051(17)
C12C 0.048(3) 0.053(2) 0.043(2) 0.0105(19) 0.023(2) 0.0094(17)
C13C 0.033(2) 0.060(2) 0.044(2) 0.0055(17) 0.0177(18) 0.0074(17)
C14C 0.034(2) 0.0449(19) 0.0409(19) 0.0045(16) 0.0173(18) 0.0056(15)

loop_
_atom_type_symbol
_atom_type_description
_atom_type_scat_dispersion_real
_atom_type_scat_dispersion_imag
_atom_type_scat_source
C C 0.0033 0.0016 'International Tables Vol C Tables 4.2.6.8 and 6.1.1.4'
H H 0 0 'International Tables Vol C Tables 4.2.6.8 and 6.1.1.4'
O O 0.0106 0.006 'International Tables Vol C Tables 4.2.6.8 and 6.1.1.4'

loop_
_geom_angle_atom_site_label_1
_geom_angle_atom_site_label_2
_geom_angle_atom_site_label_3
_geom_angle
O1A C1A C14A 121.3(3)
O1A C1A C2A 121.5(3)
C14A C1A C2A 117.0(3)
C7A C2A C1A 121.4(3)
C7A C2A C3A 119.8(3)
C1A C2A C3A 118.7(3)
O2A C3A C4A 120.8(3)
O2A C3A C2A 121.9(3)
C4A C3A C2A 117.3(3)
C5A C4A C3A 121.5(3)
C5A C4A H4A 119.3
C3A C4A H4A 119.3
C4A C5A C6A 121.3(3)
C4A C5A H5A 119.4
C6A C5A H5A 119.4
O3A C6A C5A 119.8(3)
O3A C6A C7A 123.3(3)
C5A C6A C7A 116.8(3)
C2A C7A C6A 120.2(3)
C2A C7A C8A 121.0(3)
C6A C7A C8A 118.7(3)
O4A C8A C9A 121.4(3)
O4A C8A C7A 121.4(3)
C9A C8A C7A 117.1(3)
C14A C9A C10A 119.1(3)
C14A C9A C8A 121.3(3)
C10A C9A C8A 119.6(3)
C11A C10A C9A 120.3(4)
C11A C10A H10A 119.9
C9A C10A H10A 119.9
C10A C11A C12A 120.3(4)
C10A C11A H11A 119.9
C12A C11A H11A 119.9
C13A C12A C11A 120.1(4)
C13A C12A H12A 119.9
C11A C12A H12A 119.9
C12A C13A C14A 119.9(4)
C12A C13A H13A 120.1
C14A C13A H13A 120.1
C13A C14A C9A 120.3(4)
C13A C14A C1A 119.4(3)
C9A C14A C1A 120.2(3)
O1B C1B C14B 120.4(3)
O1B C1B C2B 122.4(3)
C14B C1B C2B 117.1(3)
C7B C2B C1B 121.5(3)
C7B C2B C3B 119.8(3)
C1B C2B C3B 118.6(3)
O2B C3B C4B 120.0(3)
O2B C3B C2B 123.3(3)
C4B C3B C2B 116.7(3)
C5B C4B C3B 122.1(4)
C5B C4B H4B 118.9
C3B C4B H4B 118.9
C4B C5B C6B 120.9(3)
C4B C5B H5B 119.5
C6B C5B H5B 119.5
O3B C6B C5B 120.0(3)
O3B C6B C7B 122.6(3)
C5B C6B C7B 117.4(3)
C2B C7B C6B 120.7(3)
C2B C7B C8B 120.5(3)
C6B C7B C8B 118.7(3)
O4B C8B C9B 121.3(3)
O4B C8B C7B 121.0(3)
C9B C8B C7B 117.7(3)
C10B C9B C14B 119.6(3)
C10B C9B C8B 120.0(3)
C14B C9B C8B 120.3(3)
C11B C10B C9B 119.8(4)
C11B C10B H10B 120.1
C9B C10B H10B 120.1
C10B C11B C12B 120.4(4)
C10B C11B H11B 119.8
C12B C11B H11B 119.8
C13B C12B C11B 119.8(4)
C13B C12B H12B 120.1
C11B C12B H12B 120.1
C12B C13B C14B 120.4(4)
C12B C13B H13B 119.8
C14B C13B H13B 119.8
C13B C14B C9B 120.0(3)
C13B C14B C1B 119.1(3)
C9B C14B C1B 120.9(3)
O1C C1C C14C 120.2(3)
O1C C1C C2C 122.3(3)
C14C C1C C2C 117.6(3)
C7C C2C C1C 120.9(3)
C7C C2C C3C 119.9(3)
C1C C2C C3C 119.3(3)
O2C C3C C4C 120.5(4)
O2C C3C C2C 122.3(4)
C4C C3C C2C 117.2(4)
C5C C4C C3C 122.6(4)
C5C C4C H4C 118.7
C3C C4C H4C 118.7
C4C C5C C6C 121.8(4)
C4C C5C H5C 119.1
C6C C5C H5C 119.1
O3CB C6C C5C 116.7(6)
O3CA C6C C5C 119.6(5)
O3CB C6C C7C 116.3(6)
O3CA C6C C7C 121.7(4)
C5C C6C C7C 116.3(3)
C2C C7C C6C 122.2(3)
C2C C7C C8C 123.3(3)
C6C C7C C8C 114.4(3)
O4CB C8C C9C 115.7(5)
O4CA C8C C9C 120.4(4)
O4CB C8C C7C 115.6(5)
O4CA C8C C7C 119.7(4)
C9C C8C C7C 115.3(3)
C10C C9C C14C 119.4(3)
C10C C9C C8C 119.2(3)
C14C C9C C8C 121.3(3)
C11C C10C C9C 121.0(4)
C11C C10C H10C 119.5
C9C C10C H10C 119.5
C10C C11C C12C 119.9(3)
C10C C11C H11C 120
C12C C11C H11C 120
C11C C12C C13C 120.2(3)
C11C C12C H12C 119.9
C13C C12C H12C 119.9
C12C C13C C14C 120.0(3)
C12C C13C H13C 120
C14C C13C H13C 120
C9C C14C C13C 119.4(3)
C9C C14C C1C 121.3(3)
C13C C14C C1C 119.2(3)

loop_
_geom_bond_atom_site_label_1
_geom_bond_atom_site_label_2
_geom_bond_distance
O1A C1A 1.219(4)
O2A C3A 1.217(4)
O3A C6A 1.214(4)
O4A C8A 1.215(4)
C1A C14A 1.480(5)
C1A C2A 1.498(5)
C2A C7A 1.346(4)
C2A C3A 1.501(5)
C3A C4A 1.453(5)
C4A C5A 1.326(5)
C4A H4A 0.94
C5A C6A 1.465(5)
C5A H5A 0.94
C6A C7A 1.494(5)
C7A C8A 1.503(5)
C8A C9A 1.473(5)
C9A C14A 1.390(5)
C9A C10A 1.401(5)
C10A C11A 1.372(5)
C10A H10A 0.94
C11A C12A 1.387(6)
C11A H11A 0.94
C12A C13A 1.379(6)
C12A H12A 0.94
C13A C14A 1.390(5)
C13A H13A 0.94
O1B C1B 1.216(3)
O2B C3B 1.213(4)
O3B C6B 1.215(4)
O4B C8B 1.225(4)
C1B C14B 1.484(5)
C1B C2B 1.499(4)
C2B C7B 1.350(4)
C2B C3B 1.502(5)
C3B C4B 1.465(5)
C4B C5B 1.328(5)
C4B H4B 0.94
C5B C6B 1.462(5)
C5B H5B 0.94
C6B C7B 1.487(5)
C7B C8B 1.507(5)
C8B C9B 1.470(5)
C9B C10B 1.390(5)
C9B C14B 1.394(5)
C10B C11B 1.383(6)
C10B H10B 0.94
C11B C12B 1.389(5)
C11B H11B 0.94
C12B C13B 1.378(5)
C12B H12B 0.94
C13B C14B 1.383(5)
C13B H13B 0.94
O1C C1C 1.202(5)
O2C C3C 1.209(5)
O3CA C6C 1.2116(10)
O4CA C8C 1.2125(10)
O3CB C6C 1.2105(11)
O4CB C8C 1.2115(10)
C1C C14C 1.482(5)
C1C C2C 1.493(5)
C2C C7C 1.346(5)
C2C C3C 1.504(5)
C3C C4C 1.462(5)
C4C C5C 1.325(6)
C4C H4C 0.94
C5C C6C 1.475(5)
C5C H5C 0.94
C6C C7C 1.493(5)
C7C C8C 1.506(5)
C8C C9C 1.502(5)
C9C C10C 1.388(5)
C9C C14C 1.390(5)
C10C C11C 1.368(5)
C10C H10C 0.94
C11C C12C 1.379(5)
C11C H11C 0.94
C12C C13C 1.385(5)
C12C H12C 0.94
C13C C14C 1.395(5)
C13C H13C 0.94

loop_
_geom_hbond_atom_site_label_D
_geom_hbond_atom_site_label_H
_geom_hbond_atom_site_label_A
_geom_hbond_site_symmetry_A
_geom_hbond_distance_DH
_geom_hbond_distance_HA
_geom_hbond_distance_DA
_geom_hbond_angle_DHA
_geom_hbond_publ_flag
C4C H4C O1A 5_516 0.94 2.45 3.373(5) 169 yes
C5C H5C O2A 5_516 0.94 2.33 3.112(5) 140 yes
C11A H11A O1C 8_526 0.94 2.55 3.262(7) 133 yes
C11C H11C O3B 2_565 0.94 2.52 3.113(4) 121 yes
C12C H12C O3B 2_565 0.94 2.49 3.095(5) 122 yes

loop_
_geom_torsion_atom_site_label_1
_geom_torsion_atom_site_label_2
_geom_torsion_atom_site_label_3
_geom_torsion_atom_site_label_4
_geom_torsion
O1A C1A C2A C7A 164.1(3)
C14A C1A C2A C7A -12.3(4)
O1A C1A C2A C3A -12.5(4)
C14A C1A C2A C3A 171.1(3)
C7A C2A C3A O2A 166.1(3)
C1A C2A C3A O2A -17.2(4)
C7A C2A C3A C4A -13.1(4)
C1A C2A C3A C4A 163.5(3)
O2A C3A C4A C5A -166.9(3)
C2A C3A C4A C5A 12.4(5)
C3A C4A C5A C6A 2.2(5)
C4A C5A C6A O3A 163.5(3)
C4A C5A C6A C7A -15.7(5)
C1A C2A C7A C6A -176.9(3)
C3A C2A C7A C6A -0.4(4)
C1A C2A C7A C8A 1.0(4)
C3A C2A C7A C8A 177.5(3)
O3A C6A C7A C2A -164.6(3)
C5A C6A C7A C2A 14.5(4)
O3A C6A C7A C8A 17.4(4)
C5A C6A C7A C8A -163.4(3)
C2A C7A C8A O4A -169.0(3)
C6A C7A C8A O4A 8.9(4)
C2A C7A C8A C9A 9.1(4)
C6A C7A C8A C9A -173.0(3)
O4A C8A C9A C14A 170.5(3)
C7A C8A C9A C14A -7.7(4)
O4A C8A C9A C10A -8.7(5)
C7A C8A C9A C10A 173.2(3)
C14A C9A C10A C11A 1.7(5)
C8A C9A C10A C11A -179.1(3)
C9A C10A C11A C12A -0.3(5)
C10A C11A C12A C13A -2.0(6)
C11A C12A C13A C14A 2.7(6)
C12A C13A C14A C9A -1.2(5)
C12A C13A C14A C1A -177.7(3)
C10A C9A C14A C13A -1.0(5)
C8A C9A C14A C13A 179.8(3)
C10A C9A C14A C1A 175.5(3)
C8A C9A C14A C1A -3.7(5)
O1A C1A C14A C13A 13.7(5)
C2A C1A C14A C13A -169.9(3)
O1A C1A C14A C9A -162.8(3)
C2A C1A C14A C9A 13.6(4)
O1B C1B C2B C7B 169.3(3)
C14B C1B C2B C7B -9.2(4)
O1B C1B C2B C3B -9.3(4)
C14B C1B C2B C3B 172.3(3)
C7B C2B C3B O2B 167.5(3)
C1B C2B C3B O2B -13.9(5)
C7B C2B C3B C4B -11.6(4)
C1B C2B C3B C4B 167.0(3)
O2B C3B C4B C5B -166.9(3)
C2B C3B C4B C5B 12.3(5)
C3B C4B C5B C6B -0.3(5)
C4B C5B C6B O3B 165.7(3)
C4B C5B C6B C7B -12.1(5)
C1B C2B C7B C6B -179.1(3)
C3B C2B C7B C6B -0.5(4)
C1B C2B C7B C8B -1.4(4)
C3B C2B C7B C8B 177.2(3)
O3B C6B C7B C2B -165.3(3)
C5B C6B C7B C2B 12.5(4)
O3B C6B C7B C8B 16.9(5)
C5B C6B C7B C8B -165.3(3)
C2B C7B C8B O4B -165.8(3)
C6B C7B C8B O4B 12.0(5)
C2B C7B C8B C9B 12.6(4)
C6B C7B C8B C9B -169.6(3)
O4B C8B C9B C10B -11.9(5)
C7B C8B C9B C10B 169.7(3)
O4B C8B C9B C14B 165.3(3)
C7B C8B C9B C14B -13.1(5)
C14B C9B C10B C11B 1.9(6)
C8B C9B C10B C11B 179.1(3)
C9B C10B C11B C12B -2.0(6)
C10B C11B C12B C13B 0.4(6)
C11B C12B C13B C14B 1.4(6)
C12B C13B C14B C9B -1.5(5)
C12B C13B C14B C1B 178.5(3)
C10B C9B C14B C13B -0.1(5)
C8B C9B C14B C13B -177.3(3)
C10B C9B C14B C1B 179.8(3)
C8B C9B C14B C1B 2.7(5)
O1B C1B C14B C13B 10.0(5)
C2B C1B C14B C13B -171.5(3)
O1B C1B C14B C9B -170.0(3)
C2B C1B C14B C9B 8.5(4)
O1C C1C C2C C7C -175.9(4)
C14C C1C C2C C7C 3.6(5)
O1C C1C C2C C3C 4.4(6)
C14C C1C C2C C3C -176.0(3)
C7C C2C C3C O2C -175.7(4)
C1C C2C C3C O2C 3.9(5)
C7C C2C C3C C4C 1.7(5)
C1C C2C C3C C4C -178.7(3)
O2C C3C C4C C5C 176.7(4)
C2C C3C C4C C5C -0.7(5)
C3C C4C C5C C6C -0.5(6)
C4C C5C C6C O3CB 144.1(7)
C4C C5C C6C O3CA -162.1(9)
C4C C5C C6C C7C 0.9(6)
C1C C2C C7C C6C 179.0(3)
C3C C2C C7C C6C -1.3(5)
C1C C2C C7C C8C 1.1(6)
C3C C2C C7C C8C -179.3(3)
O3CB C6C C7C C2C -143.3(7)
O3CA C6C C7C C2C 162.7(9)
C5C C6C C7C C2C 0.1(6)
O3CB C6C C7C C8C 34.9(8)
O3CA C6C C7C C8C -19.2(10)
C5C C6C C7C C8C 178.2(4)
C2C C7C C8C O4CB -145.1(7)
C6C C7C C8C O4CB 36.8(8)
C2C C7C C8C O4CA 150.2(6)
C6C C7C C8C O4CA -27.9(7)
C2C C7C C8C C9C -5.7(6)
C6C C7C C8C C9C 176.2(4)
O4CB C8C C9C C10C -37.6(8)
O4CA C8C C9C C10C 27.4(8)
C7C C8C C9C C10C -176.9(3)
O4CB C8C C9C C14C 145.2(7)
O4CA C8C C9C C14C -149.8(6)
C7C C8C C9C C14C 5.9(6)
C14C C9C C10C C11C 1.7(5)
C8C C9C C10C C11C -175.6(4)
C9C C10C C11C C12C -1.1(5)
C10C C11C C12C C13C -0.4(5)
C11C C12C C13C C14C 1.3(5)
C10C C9C C14C C13C -0.8(5)
C8C C9C C14C C13C 176.4(4)
C10C C9C C14C C1C -178.8(3)
C8C C9C C14C C1C -1.6(5)
C12C C13C C14C C9C -0.7(5)
C12C C13C C14C C1C 177.4(3)
O1C C1C C14C C9C 176.2(4)
C2C C1C C14C C9C -3.3(5)
O1C C1C C14C C13C -1.8(6)
C2C C1C C14C C13C 178.7(3)
